data_7058568
loop_
_publ_author_name
'Trautwein, Ralf'
'Abul-Futouh, Hassan'
'G\"orls, Helmar'
'Imhof, Wolfgang'
'Almazahreh, Laith R.'
'Weigand, Wolfgang'

_publ_section_title
;
 Sulphur--sulphur, sulphur--selenium, selenium--selenium and
 selenium--carbon bond activation using Fe3(CO)12: an unexpected formation
 of an Fe2(CO)6 complex containing a \m2,\k3-C,O,Se-ligand
;
_journal_issue 32
_journal_name_full 'New Journal of Chemistry'
_journal_page_first 12580
_journal_paper_doi 10.1039/C9NJ02642H
_journal_volume 43
_journal_year 2019
_chemical_formula_moiety 'C14 H14 Fe2 O8 Se'
_chemical_formula_sum 'C14 H14 Fe2 O8 Se'
_chemical_formula_weight 500.91
_space_group_IT_number 2
_space_group_name_Hall '-P 1'
_space_group_name_H-M_alt 'P -1'
_symmetry_cell_setting triclinic
_symmetry_space_group_name_Hall '-P 1'
_symmetry_space_group_name_H-M 'P -1'
_atom_sites_solution_hydrogens difmap
_atom_sites_solution_primary direct
_atom_sites_solution_secondary difmap
_audit_creation_method SHELXL-97
_audit_update_record
;
2019-05-13 deposited with the CCDC.    2019-07-02 downloaded from the CCDC.
;
_cell_angle_alpha 93.758(2)
_cell_angle_beta 105.082(2)
_cell_angle_gamma 115.498(2)
_cell_formula_units_Z 2
_cell_length_a 8.4342(3)
_cell_length_b 8.4688(3)
_cell_length_c 14.2380(5)
_cell_measurement_reflns_used 5208
_cell_measurement_temperature 133(2)
_cell_measurement_theta_max 27.45
_cell_measurement_theta_min 2.74
_cell_volume 867.72(6)
_computing_cell_refinement DENZO
_computing_data_collection COLLECT
_computing_data_reduction DENZO
_computing_molecular_graphics SHELXTL/PC
_computing_publication_material SHELXL-97
_computing_structure_refinement 'SHELXL-97 (Sheldrick, 2008)'
_computing_structure_solution 'SHELXS-97 (Sheldrick, 2008)'
_diffrn_ambient_temperature 133(2)
_diffrn_measured_fraction_theta_full 0.980
_diffrn_measured_fraction_theta_max 0.980
_diffrn_measurement_device_type KappaCCD
_diffrn_measurement_method 'phi- + omega-scan'
_diffrn_radiation_monochromator graphite
_diffrn_radiation_source 'fine-focus sealed tube'
_diffrn_radiation_type MoK\a
_diffrn_radiation_wavelength 0.71073
_diffrn_reflns_av_R_equivalents 0.0208
_diffrn_reflns_av_sigmaI/netI 0.0287
_diffrn_reflns_limit_h_max 7
_diffrn_reflns_limit_h_min -10
_diffrn_reflns_limit_k_max 10
_diffrn_reflns_limit_k_min -10
_diffrn_reflns_limit_l_max 18
_diffrn_reflns_limit_l_min -18
_diffrn_reflns_number 5208
_diffrn_reflns_theta_full 27.45
_diffrn_reflns_theta_max 27.45
_diffrn_reflns_theta_min 2.74
_exptl_absorpt_coefficient_mu 3.808
_exptl_absorpt_correction_T_max 0.7456
_exptl_absorpt_correction_T_min 0.6045
_exptl_absorpt_correction_type multi-scan
_exptl_absorpt_process_details 'SADABS, Bruker-AXS, 2002'
_exptl_crystal_colour brown
_exptl_crystal_density_diffrn 1.917
_exptl_crystal_density_method 'not measured'
_exptl_crystal_description prism
_exptl_crystal_F_000 496
_exptl_crystal_size_max 0.105
_exptl_crystal_size_mid 0.094
_exptl_crystal_size_min 0.078
_refine_diff_density_max 0.533
_refine_diff_density_min -0.675
_refine_diff_density_rms 0.076
_refine_ls_extinction_method none
_refine_ls_goodness_of_fit_ref 1.068
_refine_ls_hydrogen_treatment refall
_refine_ls_matrix_type full
_refine_ls_number_parameters 282
_refine_ls_number_reflns 3876
_refine_ls_number_restraints 0
_refine_ls_restrained_S_all 1.068
_refine_ls_R_factor_all 0.0259
_refine_ls_R_factor_gt 0.0239
_refine_ls_shift/su_max 0.001
_refine_ls_shift/su_mean 0.000
_refine_ls_structure_factor_coef Fsqd
_refine_ls_weighting_details 'calc w=1/[\s^2^(Fo^2^)+(0.0127P)^2^+1.3473P] where P=(Fo^2^+2Fc^2^)/3'
_refine_ls_weighting_scheme calc
_refine_ls_wR_factor_gt 0.0569
_refine_ls_wR_factor_ref 0.0588
_reflns_number_gt 3703
_reflns_number_total 3876
_reflns_threshold_expression >2sigma(I)
_cod_data_source_file c9nj02642h2.cif
_cod_data_source_block FO5281
_cod_depositor_comments 'Adding full bibliography for 7058564--7058568.cif.'
_cod_original_cell_volume 867.72(5)
_cod_database_code 7058568

loop_
_symmetry_equiv_pos_as_xyz
'x, y, z'
'-x, -y, -z'

loop_
_atom_site_label
_atom_site_type_symbol
_atom_site_fract_x
_atom_site_fract_y
_atom_site_fract_z
_atom_site_U_iso_or_equiv
_atom_site_adp_type
_atom_site_occupancy
_atom_site_symmetry_multiplicity
_atom_site_calc_flag
Fe1 Fe 0.47876(4) 0.65537(4) 0.24309(2) 0.01311(7) Uani 1 1 d
Fe2 Fe 0.71411(4) 0.57988(4) 0.35800(2) 0.01364(8) Uani 1 1 d
Se1 Se 0.39751(3) 0.46540(3) 0.352808(14) 0.01423(6) Uani 1 1 d
O1 O 0.62847(19) 0.42522(19) 0.21943(10) 0.0127(3) Uani 1 1 d
O2 O 0.5026(2) 0.1146(2) 0.17080(11) 0.0174(3) Uani 1 1 d
O3 O 0.1477(2) 0.6499(2) 0.10741(13) 0.0249(4) Uani 1 1 d
O4 O 0.5295(3) 0.9664(2) 0.37845(13) 0.0322(4) Uani 1 1 d
O5 O 0.7503(2) 0.8499(2) 0.14702(13) 0.0274(4) Uani 1 1 d
O6 O 0.8235(3) 0.8653(2) 0.52328(13) 0.0317(4) Uani 1 1 d
O7 O 0.7972(2) 0.3624(2) 0.49895(12) 0.0265(4) Uani 1 1 d
O8 O 1.0622(2) 0.7925(2) 0.31601(13) 0.0277(4) Uani 1 1 d
C1 C 0.2879(3) 0.2289(3) 0.26549(15) 0.0153(4) Uani 1 1 d
H1B H 0.163(4) 0.168(3) 0.2674(18) 0.015(6) Uiso 1 1 d
H1A H 0.363(4) 0.177(4) 0.297(2) 0.020(7) Uiso 1 1 d
C2 C 0.2949(3) 0.2509(3) 0.16065(15) 0.0134(4) Uani 1 1 d
C3 C 0.3273(3) 0.1014(3) 0.11583(16) 0.0168(4) Uani 1 1 d
H3B H 0.318(3) 0.105(3) 0.0485(19) 0.013(6) Uiso 1 1 d
H3A H 0.241(4) -0.011(4) 0.1198(19) 0.017(6) Uiso 1 1 d
C4 C 0.6556(3) 0.2789(3) 0.17794(15) 0.0160(4) Uani 1 1 d
C5 C 0.4572(3) 0.4311(3) 0.16481(15) 0.0126(4) Uani 1 1 d
H5 H 0.462(3) 0.443(3) 0.0960(17) 0.007(5) Uiso 1 1 d
C6 C 0.1116(3) 0.2315(3) 0.09275(16) 0.0173(4) Uani 1 1 d
H6C H 0.122(4) 0.260(4) 0.028(2) 0.020(7) Uiso 1 1 d
H6B H 0.076(4) 0.311(4) 0.124(2) 0.028(7) Uiso 1 1 d
H6A H 0.014(4) 0.113(4) 0.083(2) 0.028(7) Uiso 1 1 d
C7 C 0.8219(3) 0.2786(3) 0.25096(17) 0.0200(4) Uani 1 1 d
H7C H 0.929(4) 0.395(4) 0.266(2) 0.026(7) Uiso 1 1 d
H7B H 0.846(4) 0.192(4) 0.222(2) 0.027(7) Uiso 1 1 d
H7A H 0.791(4) 0.241(4) 0.310(2) 0.033(8) Uiso 1 1 d
C8 C 0.6862(3) 0.3083(3) 0.07837(17) 0.0205(4) Uani 1 1 d
H8C H 0.583(4) 0.308(4) 0.030(2) 0.023(7) Uiso 1 1 d
H8B H 0.790(4) 0.419(4) 0.087(2) 0.032(8) Uiso 1 1 d
H8A H 0.700(4) 0.213(4) 0.051(2) 0.031(8) Uiso 1 1 d
C9 C 0.2745(3) 0.6457(3) 0.15901(16) 0.0180(4) Uani 1 1 d
C10 C 0.5124(3) 0.8473(3) 0.32718(17) 0.0214(5) Uani 1 1 d
C11 C 0.6455(3) 0.7780(3) 0.18672(16) 0.0185(4) Uani 1 1 d
C12 C 0.7778(3) 0.7522(3) 0.45787(17) 0.0213(5) Uani 1 1 d
C13 C 0.7671(3) 0.4413(3) 0.44122(16) 0.0188(4) Uani 1 1 d
C14 C 0.9297(3) 0.7124(3) 0.33328(16) 0.0188(4) Uani 1 1 d

loop_
_atom_site_aniso_label
_atom_site_aniso_U_11
_atom_site_aniso_U_22
_atom_site_aniso_U_33
_atom_site_aniso_U_23
_atom_site_aniso_U_13
_atom_site_aniso_U_12
Fe1 0.01640(15) 0.01017(14) 0.01344(14) 0.00314(11) 0.00543(11) 0.00628(12)
Fe2 0.01391(15) 0.01247(15) 0.01180(14) 0.00207(11) 0.00317(11) 0.00431(12)
Se1 0.01671(11) 0.01391(11) 0.01290(10) 0.00349(7) 0.00715(8) 0.00637(8)
O1 0.0109(7) 0.0122(7) 0.0138(7) 0.0001(5) 0.0025(5) 0.0055(6)
O2 0.0169(7) 0.0126(7) 0.0234(8) 0.0037(6) 0.0053(6) 0.0079(6)
O3 0.0219(8) 0.0242(9) 0.0296(9) 0.0083(7) 0.0042(7) 0.0134(7)
O4 0.0507(12) 0.0214(9) 0.0279(9) 0.0003(7) 0.0130(8) 0.0201(9)
O5 0.0270(9) 0.0242(9) 0.0289(9) 0.0113(7) 0.0139(7) 0.0063(7)
O6 0.0399(11) 0.0207(9) 0.0224(9) -0.0038(7) 0.0109(8) 0.0041(8)
O7 0.0291(9) 0.0298(10) 0.0229(8) 0.0116(7) 0.0053(7) 0.0166(8)
O8 0.0207(8) 0.0260(9) 0.0306(9) 0.0061(7) 0.0111(7) 0.0040(7)
C1 0.0158(10) 0.0126(10) 0.0171(10) 0.0036(8) 0.0067(8) 0.0052(8)
C2 0.0133(9) 0.0113(9) 0.0146(9) 0.0017(7) 0.0046(7) 0.0050(8)
C3 0.0155(10) 0.0128(10) 0.0210(11) 0.0018(8) 0.0055(8) 0.0060(8)
C4 0.0172(10) 0.0148(10) 0.0177(10) 0.0018(8) 0.0060(8) 0.0088(8)
C5 0.0132(9) 0.0128(9) 0.0125(9) 0.0026(7) 0.0034(7) 0.0070(8)
C6 0.0139(10) 0.0158(11) 0.0197(10) 0.0023(8) 0.0034(8) 0.0060(9)
C7 0.0178(11) 0.0212(12) 0.0234(11) 0.0027(9) 0.0047(9) 0.0125(9)
C8 0.0213(11) 0.0245(12) 0.0187(10) 0.0030(9) 0.0092(9) 0.0118(10)
C9 0.0227(11) 0.0121(10) 0.0224(10) 0.0061(8) 0.0118(9) 0.0080(9)
C10 0.0269(12) 0.0188(11) 0.0198(10) 0.0081(9) 0.0081(9) 0.0107(9)
C11 0.0228(11) 0.0135(10) 0.0172(10) 0.0024(8) 0.0042(8) 0.0080(9)
C12 0.0223(11) 0.0192(11) 0.0191(10) 0.0063(9) 0.0074(9) 0.0059(9)
C13 0.0148(10) 0.0187(11) 0.0171(10) 0.0013(8) 0.0031(8) 0.0042(8)
C14 0.0194(11) 0.0178(11) 0.0157(10) 0.0018(8) 0.0023(8) 0.0076(9)

loop_
_atom_type_symbol
_atom_type_description
_atom_type_scat_dispersion_real
_atom_type_scat_dispersion_imag
_atom_type_scat_source
C C 0.0033 0.0016 'International Tables Vol C Tables 4.2.6.8 and 6.1.1.4'
H H 0.0000 0.0000 'International Tables Vol C Tables 4.2.6.8 and 6.1.1.4'
O O 0.0106 0.0060 'International Tables Vol C Tables 4.2.6.8 and 6.1.1.4'
Fe Fe 0.3463 0.8444 'International Tables Vol C Tables 4.2.6.8 and 6.1.1.4'
Se Se -0.0929 2.2259 'International Tables Vol C Tables 4.2.6.8 and 6.1.1.4'

loop_
_geom_angle_atom_site_label_1
_geom_angle_atom_site_label_2
_geom_angle_atom_site_label_3
_geom_angle
C11 Fe1 C9 100.40(10)
C11 Fe1 C10 96.39(10)
C9 Fe1 C10 91.42(10)
C11 Fe1 C5 86.15(9)
C9 Fe1 C5 95.06(9)
C10 Fe1 C5 172.51(9)
C11 Fe1 Se1 148.28(7)
C9 Fe1 Se1 109.69(7)
C10 Fe1 Se1 92.76(7)
C5 Fe1 Se1 81.52(6)
C11 Fe1 Fe2 90.19(7)
C9 Fe1 Fe2 164.62(7)
C10 Fe1 Fe2 98.51(7)
C5 Fe1 Fe2 74.39(6)
Se1 Fe1 Fe2 58.366(11)
C12 Fe2 C14 89.68(10)
C12 Fe2 C13 92.36(10)
C14 Fe2 C13 104.83(10)
C12 Fe2 O1 164.82(9)
C14 Fe2 O1 85.91(8)
C13 Fe2 O1 102.81(8)
C12 Fe2 Se1 89.42(8)
C14 Fe2 Se1 159.85(7)
C13 Fe2 Se1 95.31(7)
O1 Fe2 Se1 89.76(4)
C12 Fe2 Fe1 93.83(8)
C14 Fe2 Fe1 104.01(7)
C13 Fe2 Fe1 150.51(7)
O1 Fe2 Fe1 73.25(4)
Se1 Fe2 Fe1 55.990(10)
C1 Se1 Fe1 101.42(6)
C1 Se1 Fe2 100.30(6)
Fe1 Se1 Fe2 65.644(11)
C4 O1 C5 115.89(15)
C4 O1 Fe2 135.70(12)
C5 O1 Fe2 104.61(11)
C4 O2 C3 114.08(16)
C2 C1 Se1 109.99(14)
C2 C1 H1B 112.5(15)
Se1 C1 H1B 105.0(15)
C2 C1 H1A 112.6(16)
Se1 C1 H1A 103.7(16)
H1B C1 H1A 112(2)
C6 C2 C1 111.59(17)
C6 C2 C5 111.17(17)
C1 C2 C5 110.14(16)
C6 C2 C3 107.22(17)
C1 C2 C3 108.39(17)
C5 C2 C3 108.19(16)
O2 C3 C2 111.67(17)
O2 C3 H3B 111.2(15)
C2 C3 H3B 109.3(15)
O2 C3 H3A 104.0(16)
C2 C3 H3A 111.4(16)
H3B C3 H3A 109(2)
O2 C4 O1 109.29(16)
O2 C4 C7 106.17(18)
O1 C4 C7 108.25(17)
O2 C4 C8 113.06(18)
O1 C4 C8 108.76(17)
C7 C4 C8 111.18(18)
O1 C5 C2 106.72(16)
O1 C5 Fe1 103.22(12)
C2 C5 Fe1 117.56(13)
O1 C5 H5 106.3(13)
C2 C5 H5 109.3(14)
Fe1 C5 H5 112.7(14)
C2 C6 H6C 110.9(16)
C2 C6 H6B 109.8(17)
H6C C6 H6B 109(2)
C2 C6 H6A 110.8(18)
H6C C6 H6A 110(2)
H6B C6 H6A 106(2)
C4 C7 H7C 110.0(17)
C4 C7 H7B 108.2(18)
H7C C7 H7B 110(2)
C4 C7 H7A 109.3(18)
H7C C7 H7A 113(2)
H7B C7 H7A 106(3)
C4 C8 H8C 113.8(17)
C4 C8 H8B 110.2(19)
H8C C8 H8B 107(3)
C4 C8 H8A 108.7(18)
H8C C8 H8A 105(2)
H8B C8 H8A 112(3)
O3 C9 Fe1 176.0(2)
O4 C10 Fe1 178.5(2)
O5 C11 Fe1 176.7(2)
O6 C12 Fe2 178.4(2)
O7 C13 Fe2 174.2(2)
O8 C14 Fe2 178.6(2)

loop_
_geom_bond_atom_site_label_1
_geom_bond_atom_site_label_2
_geom_bond_distance
Fe1 C11 1.772(2)
Fe1 C9 1.789(2)
Fe1 C10 1.824(2)
Fe1 C5 2.050(2)
Fe1 Se1 2.3315(3)
Fe1 Fe2 2.5623(4)
Fe2 C12 1.759(2)
Fe2 C14 1.822(2)
Fe2 C13 1.828(2)
Fe2 O1 2.0579(14)
Fe2 Se1 2.3947(4)
Se1 C1 1.973(2)
O1 C4 1.468(2)
O1 C5 1.475(2)
O2 C4 1.406(3)
O2 C3 1.434(3)
O3 C9 1.145(3)
O4 C10 1.138(3)
O5 C11 1.146(3)
O6 C12 1.146(3)
O7 C13 1.138(3)
O8 C14 1.132(3)
C1 C2 1.529(3)
C1 H1B 0.96(3)
C1 H1A 0.96(3)
C2 C6 1.528(3)
C2 C5 1.535(3)
C2 C3 1.539(3)
C3 H3B 0.94(3)
C3 H3A 0.93(3)
C4 C7 1.514(3)
C4 C8 1.523(3)
C5 H5 1.00(2)
C6 H6C 0.99(3)
C6 H6B 0.97(3)
C6 H6A 0.96(3)
C7 H7C 0.97(3)
C7 H7B 0.94(3)
C7 H7A 0.98(3)
C8 H8C 0.96(3)
C8 H8B 0.94(3)
C8 H8A 0.94(3)
